data_7131180
loop_
_publ_author_name
'Bisai, Milan Kumar'
'Ajithkumar, V. S.'
'Raj, K. Vipin'
'Vanka, Kumar'
'Gonnade, Rajesh G.'
'Sen, Sakya S.'

_publ_section_title
;
 A zwitterionic disilanylium from an unsymmetrical disilene.
;
_journal_issue 12
_journal_name_full 'Chemical communications (Cambridge, England)'
_journal_page_first 1669
_journal_page_last 1672
_journal_paper_doi 10.1039/d2cc06954g
_journal_volume 59
_journal_year 2023
_chemical_formula_moiety 'C19 H34 N2 S Si2'
_chemical_formula_sum 'C19 H34 N2 S Si2'
_chemical_formula_weight 378.72
_space_group_crystal_system monoclinic
_space_group_IT_number 15
_space_group_name_Hall '-C 2yc'
_space_group_name_H-M_alt 'C 1 2/c 1'
_atom_sites_solution_hydrogens mixed
_audit_creation_method SHELXL-2014/7
_audit_update_record
;
2022-10-20 deposited with the CCDC.	2023-01-16 downloaded from the CCDC.
;
_cell_angle_alpha 90
_cell_angle_beta 94.568(4)
_cell_angle_gamma 90
_cell_formula_units_Z 8
_cell_length_a 29.526(5)
_cell_length_b 8.6554(15)
_cell_length_c 17.895(3)
_cell_measurement_reflns_used 9944
_cell_measurement_temperature 100(2)
_cell_measurement_theta_max 26.08
_cell_measurement_theta_min 2.28
_cell_volume 4558.7(13)
_computing_cell_refinement 'SAINT (Bruker, 2016)'
_computing_data_collection 'APEX3 (Bruker, 2016)'
_computing_data_reduction 'SAINT (Bruker, 2016)'
_computing_molecular_graphics 'Bruker SHELXTL, Mercury 2020.20'
_computing_publication_material 'Bruker SHELXTL'
_computing_structure_refinement 'SHELXL-2018/3 (Sheldrick, 2018)'
_computing_structure_solution 'SHELXT 2014/5 (Sheldrick, 2014)'
_diffrn_ambient_temperature 100(2)
_diffrn_detector_area_resol_mean 7.39
_diffrn_measured_fraction_theta_full 1.000
_diffrn_measured_fraction_theta_max 0.996
_diffrn_measurement_device_type 'Bruker D8 VENTURE Kappa Duo PHOTON II CPAD'
_diffrn_measurement_method '\f and \w scans'
_diffrn_radiation_type MoK\a
_diffrn_radiation_wavelength 0.71073
_diffrn_reflns_av_R_equivalents 0.1790
_diffrn_reflns_av_unetI/netI 0.0736
_diffrn_reflns_Laue_measured_fraction_full 1.000
_diffrn_reflns_Laue_measured_fraction_max 0.996
_diffrn_reflns_limit_h_max 39
_diffrn_reflns_limit_h_min -39
_diffrn_reflns_limit_k_max 11
_diffrn_reflns_limit_k_min -11
_diffrn_reflns_limit_l_max 23
_diffrn_reflns_limit_l_min -23
_diffrn_reflns_number 109201
_diffrn_reflns_point_group_measured_fraction_full 1.000
_diffrn_reflns_point_group_measured_fraction_max 0.996
_diffrn_reflns_theta_full 25.242
_diffrn_reflns_theta_max 28.404
_diffrn_reflns_theta_min 2.284
_diffrn_source 'micro-focus sealed tube'
_exptl_absorpt_coefficient_mu 0.251
_exptl_absorpt_correction_T_max 0.7457
_exptl_absorpt_correction_T_min 0.4741
_exptl_absorpt_correction_type multi-scan
_exptl_absorpt_process_details 'SADABS (Bruker, 2016)'
_exptl_crystal_colour yellow
_exptl_crystal_density_diffrn 1.104
_exptl_crystal_description plate
_exptl_crystal_F_000 1648
_exptl_crystal_size_max 0.22
_exptl_crystal_size_mid 0.13
_exptl_crystal_size_min 0.06
_refine_diff_density_max 0.712
_refine_diff_density_min -0.600
_refine_diff_density_rms 0.086
_refine_ls_extinction_coef 0.0033(6)
_refine_ls_extinction_expression Fc^*^=kFc[1+0.001xFc^2^\l^3^/sin(2\q)]^-1/4^
_refine_ls_extinction_method 'SHELXL-2014/7 (Sheldrick 2014'
_refine_ls_goodness_of_fit_ref 1.210
_refine_ls_hydrogen_treatment mixed
_refine_ls_matrix_type full
_refine_ls_number_parameters 231
_refine_ls_number_reflns 5716
_refine_ls_number_restraints 0
_refine_ls_restrained_S_all 1.210
_refine_ls_R_factor_all 0.0952
_refine_ls_R_factor_gt 0.0627
_refine_ls_shift/su_max 0.001
_refine_ls_shift/su_mean 0.000
_refine_ls_structure_factor_coef Fsqd
_refine_ls_weighting_details 'w=1/[\s^2^(Fo^2^)+(0.1000P)^2^+0.6539P] where P=(Fo^2^+2Fc^2^)/3'
_refine_ls_weighting_scheme calc
_refine_ls_wR_factor_gt 0.1755
_refine_ls_wR_factor_ref 0.1937
_reflns_Friedel_coverage 0.000
_reflns_number_gt 4170
_reflns_number_total 5716
_reflns_threshold_expression 'I > 2\s(I)'
_cod_data_source_file d2cc06954g2.cif
_cod_data_source_block mo_DiSi_Sul_0m_a
_cod_depositor_comments 'Adding full bibliography for 7131179--7131182.cif.'
_cod_original_cell_volume 4558.6(13)
_cod_original_sg_symbol_H-M 'C 2/c'
_cod_database_code 7131180
_shelx_shelxl_version_number 2014/7
_shelx_space_group_comment
;
The symmetry employed for this shelxl refinement is uniquely defined
by the following loop, which should always be used as a source of
symmetry information in preference to the above space-group names.
They are only intended as comments.
;

loop_
_space_group_symop_operation_xyz
'x, y, z'
'-x, y, -z+1/2'
'x+1/2, y+1/2, z'
'-x+1/2, y+1/2, -z+1/2'
'-x, -y, -z'
'x, -y, z-1/2'
'-x+1/2, -y+1/2, -z'
'x+1/2, -y+1/2, z-1/2'

loop_
_atom_site_label
_atom_site_type_symbol
_atom_site_fract_x
_atom_site_fract_y
_atom_site_fract_z
_atom_site_U_iso_or_equiv
_atom_site_adp_type
_atom_site_occupancy
_atom_site_site_symmetry_order
_atom_site_calc_flag
_atom_site_refinement_flags_posn
_atom_site_refinement_flags_adp
_atom_site_refinement_flags_occupancy
_atom_site_disorder_assembly
_atom_site_disorder_group
S1 S 0.65379(2) 0.11217(7) 0.59085(3) 0.0245(2) Uani 1 1 d . . . . .
Si1 Si 0.62317(2) 0.26410(8) 0.52094(4) 0.0203(2) Uani 1 1 d . . . . .
Si2 Si 0.52991(3) 0.23768(11) 0.60369(4) 0.0344(2) Uani 1 1 d . . . . .
N1 N 0.65331(7) 0.4451(2) 0.50388(10) 0.0197(4) Uani 1 1 d . . . . .
N2 N 0.63649(7) 0.2680(2) 0.42252(11) 0.0190(4) Uani 1 1 d . . . . .
C2 C 0.67932(8) 0.4972(3) 0.37623(12) 0.0172(5) Uani 1 1 d . . . . .
C1 C 0.65662(8) 0.4049(3) 0.43266(13) 0.0179(5) Uani 1 1 d . . . . .
C7 C 0.72519(9) 0.4742(3) 0.36763(13) 0.0196(5) Uani 1 1 d . . . . .
H7 H 0.7418 0.3976 0.3963 0.024 Uiso 1 1 calc R U . . .
C3 C 0.65500(9) 0.6091(3) 0.33389(13) 0.0210(5) Uani 1 1 d . . . . .
H3 H 0.6236 0.6244 0.3399 0.025 Uiso 1 1 calc R U . . .
C6 C 0.74661(9) 0.5647(3) 0.31640(14) 0.0231(5) Uani 1 1 d . . . . .
H6 H 0.7780 0.5497 0.3102 0.028 Uiso 1 1 calc R U . . .
C4 C 0.67666(10) 0.6984(3) 0.28287(13) 0.0241(6) Uani 1 1 d . . . . .
H4 H 0.6601 0.7744 0.2537 0.029 Uiso 1 1 calc R U . . .
C12 C 0.62262(9) 0.1823(3) 0.35227(13) 0.0216(5) Uani 1 1 d . . . . .
C5 C 0.72251(9) 0.6758(3) 0.27479(13) 0.0243(6) Uani 1 1 d . . . . .
H5 H 0.7374 0.7374 0.2403 0.029 Uiso 1 1 calc R U . . .
C8 C 0.67817(10) 0.5623(3) 0.55101(14) 0.0262(6) Uani 1 1 d . . . . .
C13 C 0.66251(10) 0.1568(3) 0.30444(15) 0.0299(6) Uani 1 1 d . . . . .
H13A H 0.6731 0.2566 0.2868 0.045 Uiso 1 1 calc R U . . .
H13B H 0.6527 0.0919 0.2612 0.045 Uiso 1 1 calc R U . . .
H13C H 0.6873 0.1053 0.3345 0.045 Uiso 1 1 calc R U . . .
C15 C 0.60532(11) 0.0259(3) 0.37713(15) 0.0316(7) Uani 1 1 d . . . . .
H15A H 0.6299 -0.0289 0.4061 0.047 Uiso 1 1 calc R U . . .
H15B H 0.5951 -0.0353 0.3329 0.047 Uiso 1 1 calc R U . . .
H15C H 0.5799 0.0415 0.4083 0.047 Uiso 1 1 calc R U . . .
C10 C 0.72585(10) 0.5019(3) 0.57435(16) 0.0339(7) Uani 1 1 d . . . . .
H10A H 0.7236 0.4020 0.5995 0.051 Uiso 1 1 calc R U . . .
H10B H 0.7418 0.5757 0.6087 0.051 Uiso 1 1 calc R U . . .
H10C H 0.7428 0.4893 0.5298 0.051 Uiso 1 1 calc R U . . .
C16 C 0.56126(10) 0.3026(4) 0.52311(15) 0.0287(6) Uani 1 1 d . . . . .
H16 H 0.5455 0.3560 0.4826 0.034 Uiso 1 1 calc R U . . .
C11 C 0.68064(12) 0.7178(3) 0.51181(15) 0.0325(7) Uani 1 1 d . . . . .
H11A H 0.6993 0.7080 0.4691 0.049 Uiso 1 1 calc R U . . .
H11B H 0.6943 0.7944 0.5471 0.049 Uiso 1 1 calc R U . . .
H11C H 0.6499 0.7511 0.4939 0.049 Uiso 1 1 calc R U . . .
C17 C 0.46984(10) 0.3015(4) 0.58692(18) 0.0394(7) Uani 1 1 d . . . . .
H17A H 0.4520 0.2591 0.6260 0.059 Uiso 1 1 calc R U . . .
H17B H 0.4574 0.2644 0.5378 0.059 Uiso 1 1 calc R U . . .
H17C H 0.4685 0.4146 0.5881 0.059 Uiso 1 1 calc R U . . .
C9 C 0.65134(12) 0.5810(4) 0.61996(15) 0.0379(8) Uani 1 1 d . . . . .
H9A H 0.6214 0.6250 0.6049 0.057 Uiso 1 1 calc R U . . .
H9B H 0.6678 0.6502 0.6559 0.057 Uiso 1 1 calc R U . . .
H9C H 0.6476 0.4799 0.6433 0.057 Uiso 1 1 calc R U . . .
C14 C 0.58476(11) 0.2685(4) 0.30649(17) 0.0358(7) Uani 1 1 d . . . . .
H14A H 0.5592 0.2854 0.3374 0.054 Uiso 1 1 calc R U . . .
H14B H 0.5745 0.2071 0.2623 0.054 Uiso 1 1 calc R U . . .
H14C H 0.5962 0.3684 0.2904 0.054 Uiso 1 1 calc R U . . .
C19 C 0.53091(14) 0.0225(5) 0.6120(3) 0.0827(17) Uani 1 1 d . . . . .
H19A H 0.5624 -0.0128 0.6216 0.124 Uiso 1 1 calc R U . . .
H19B H 0.5176 -0.0234 0.5652 0.124 Uiso 1 1 calc R U . . .
H19C H 0.5132 -0.0093 0.6535 0.124 Uiso 1 1 calc R U . . .
C18 C 0.55521(14) 0.3237(8) 0.6917(2) 0.103(2) Uani 1 1 d . . . . .
H18A H 0.5867 0.2883 0.7011 0.155 Uiso 1 1 calc R U . . .
H18B H 0.5377 0.2919 0.7334 0.155 Uiso 1 1 calc R U . . .
H18C H 0.5547 0.4366 0.6875 0.155 Uiso 1 1 calc R U . . .
H1 H 0.5474(13) 0.233(4) 0.486(2) 0.051(11) Uiso 1 1 d . . . . .

loop_
_atom_site_aniso_label
_atom_site_aniso_U_11
_atom_site_aniso_U_22
_atom_site_aniso_U_33
_atom_site_aniso_U_23
_atom_site_aniso_U_13
_atom_site_aniso_U_12
S1 0.0310(4) 0.0196(3) 0.0233(3) 0.0052(2) 0.0052(3) 0.0019(3)
Si1 0.0251(4) 0.0172(4) 0.0193(4) 0.0019(3) 0.0067(3) -0.0005(3)
Si2 0.0262(4) 0.0508(6) 0.0270(4) 0.0072(4) 0.0077(3) -0.0033(4)
N1 0.0293(12) 0.0150(10) 0.0156(9) -0.0008(8) 0.0063(8) -0.0029(9)
N2 0.0262(11) 0.0160(10) 0.0153(9) -0.0012(8) 0.0052(8) -0.0048(8)
C2 0.0244(13) 0.0120(11) 0.0156(10) -0.0008(9) 0.0043(9) -0.0034(9)
C1 0.0212(12) 0.0148(11) 0.0182(11) 0.0013(9) 0.0048(9) 0.0018(9)
C7 0.0248(13) 0.0138(11) 0.0207(11) 0.0003(9) 0.0045(10) -0.0010(10)
C3 0.0264(13) 0.0176(12) 0.0196(11) -0.0003(9) 0.0049(10) 0.0014(10)
C6 0.0236(13) 0.0224(13) 0.0243(12) -0.0018(10) 0.0090(10) -0.0045(11)
C4 0.0351(15) 0.0172(12) 0.0198(12) 0.0033(10) 0.0018(11) -0.0004(11)
C12 0.0283(14) 0.0177(12) 0.0196(12) -0.0033(10) 0.0064(10) -0.0055(10)
C5 0.0369(16) 0.0191(13) 0.0181(11) 0.0005(10) 0.0092(10) -0.0043(11)
C8 0.0408(16) 0.0184(12) 0.0199(12) -0.0028(10) 0.0054(11) -0.0049(12)
C13 0.0356(16) 0.0283(15) 0.0270(13) -0.0083(11) 0.0106(11) -0.0053(12)
C15 0.0458(18) 0.0217(14) 0.0282(14) -0.0036(11) 0.0099(12) -0.0125(13)
C10 0.0415(18) 0.0275(15) 0.0315(14) 0.0005(12) -0.0043(12) -0.0070(13)
C16 0.0272(15) 0.0361(16) 0.0233(13) 0.0060(12) 0.0058(11) 0.0026(12)
C11 0.0531(19) 0.0173(13) 0.0274(14) -0.0022(11) 0.0039(13) -0.0048(13)
C17 0.0310(17) 0.0424(18) 0.0466(17) 0.0034(15) 0.0133(14) -0.0017(14)
C9 0.064(2) 0.0301(16) 0.0214(13) -0.0067(11) 0.0124(13) -0.0057(15)
C14 0.0389(18) 0.0340(17) 0.0329(15) -0.0041(12) -0.0077(13) 0.0033(13)
C19 0.041(2) 0.066(3) 0.145(5) 0.059(3) 0.031(3) 0.008(2)
C18 0.042(2) 0.234(7) 0.035(2) -0.044(3) 0.0162(17) -0.027(3)

loop_
_atom_type_symbol
_atom_type_description
_atom_type_scat_dispersion_real
_atom_type_scat_dispersion_imag
_atom_type_scat_source
C C 0.0033 0.0016 'International Tables Vol C Tables 4.2.6.8 and 6.1.1.4'
H H 0.0000 0.0000 'International Tables Vol C Tables 4.2.6.8 and 6.1.1.4'
N N 0.0061 0.0033 'International Tables Vol C Tables 4.2.6.8 and 6.1.1.4'
Si Si 0.0817 0.0704 'International Tables Vol C Tables 4.2.6.8 and 6.1.1.4'
S S 0.1246 0.1234 'International Tables Vol C Tables 4.2.6.8 and 6.1.1.4'

loop_
_geom_angle_atom_site_label_1
_geom_angle_atom_site_label_2
_geom_angle_atom_site_label_3
_geom_angle
_geom_angle_site_symmetry_1
_geom_angle_site_symmetry_3
_geom_angle_publ_flag
N2 Si1 N1 71.42(9) . . ?
N2 Si1 C16 107.62(11) . . ?
N1 Si1 C16 109.89(12) . . ?
N2 Si1 S1 119.72(8) . . ?
N1 Si1 S1 117.85(8) . . ?
C16 Si1 S1 120.31(9) . . ?
N2 Si1 C1 35.70(9) . . ?
N1 Si1 C1 35.72(8) . . ?
C16 Si1 C1 113.51(11) . . ?
S1 Si1 C1 126.17(7) . . ?
C18 Si2 C17 109.5(2) . . ?
C18 Si2 C16 110.31(19) . . ?
C17 Si2 C16 108.20(14) . . ?
C18 Si2 C19 109.4(3) . . ?
C17 Si2 C19 108.52(17) . . ?
C16 Si2 C19 110.89(18) . . ?
C1 N1 C8 130.9(2) . . ?
C1 N1 Si1 90.55(15) . . ?
C8 N1 Si1 135.68(16) . . ?
C1 N2 C12 130.4(2) . . ?
C1 N2 Si1 90.76(14) . . ?
C12 N2 Si1 137.36(16) . . ?
C7 C2 C3 120.3(2) . . ?
C7 C2 C1 119.6(2) . . ?
C3 C2 C1 120.1(2) . . ?
N2 C1 N1 107.3(2) . . ?
N2 C1 C2 127.3(2) . . ?
N1 C1 C2 125.5(2) . . ?
N2 C1 Si1 53.55(12) . . ?
N1 C1 Si1 53.72(12) . . ?
C2 C1 Si1 178.77(19) . . ?
C2 C7 C6 119.3(2) . . ?
C2 C7 H7 120.4 . . ?
C6 C7 H7 120.4 . . ?
C4 C3 C2 120.0(2) . . ?
C4 C3 H3 120.0 . . ?
C2 C3 H3 120.0 . . ?
C5 C6 C7 120.3(2) . . ?
C5 C6 H6 119.8 . . ?
C7 C6 H6 119.8 . . ?
C5 C4 C3 119.6(2) . . ?
C5 C4 H4 120.2 . . ?
C3 C4 H4 120.2 . . ?
N2 C12 C15 105.77(19) . . ?
N2 C12 C13 111.9(2) . . ?
C15 C12 C13 109.0(2) . . ?
N2 C12 C14 110.5(2) . . ?
C15 C12 C14 110.0(2) . . ?
C13 C12 C14 109.5(2) . . ?
C6 C5 C4 120.5(2) . . ?
C6 C5 H5 119.7 . . ?
C4 C5 H5 119.7 . . ?
N1 C8 C11 112.6(2) . . ?
N1 C8 C9 105.5(2) . . ?
C11 C8 C9 109.0(2) . . ?
N1 C8 C10 109.0(2) . . ?
C11 C8 C10 110.6(2) . . ?
C9 C8 C10 110.0(2) . . ?
C12 C13 H13A 109.5 . . ?
C12 C13 H13B 109.5 . . ?
H13A C13 H13B 109.5 . . ?
C12 C13 H13C 109.5 . . ?
H13A C13 H13C 109.5 . . ?
H13B C13 H13C 109.5 . . ?
C12 C15 H15A 109.5 . . ?
C12 C15 H15B 109.5 . . ?
H15A C15 H15B 109.5 . . ?
C12 C15 H15C 109.5 . . ?
H15A C15 H15C 109.5 . . ?
H15B C15 H15C 109.5 . . ?
C8 C10 H10A 109.5 . . ?
C8 C10 H10B 109.5 . . ?
H10A C10 H10B 109.5 . . ?
C8 C10 H10C 109.5 . . ?
H10A C10 H10C 109.5 . . ?
H10B C10 H10C 109.5 . . ?
Si2 C16 Si1 120.80(15) . . ?
Si2 C16 H16 119.6 . . ?
Si1 C16 H16 119.6 . . ?
Si2 C16 H1 97(2) . . ?
Si1 C16 H1 104(2) . . ?
H16 C16 H1 68.2 . . ?
C8 C11 H11A 109.5 . . ?
C8 C11 H11B 109.5 . . ?
H11A C11 H11B 109.5 . . ?
C8 C11 H11C 109.5 . . ?
H11A C11 H11C 109.5 . . ?
H11B C11 H11C 109.5 . . ?
Si2 C17 H17A 109.5 . . ?
Si2 C17 H17B 109.5 . . ?
H17A C17 H17B 109.5 . . ?
Si2 C17 H17C 109.5 . . ?
H17A C17 H17C 109.5 . . ?
H17B C17 H17C 109.5 . . ?
C8 C9 H9A 109.5 . . ?
C8 C9 H9B 109.5 . . ?
H9A C9 H9B 109.5 . . ?
C8 C9 H9C 109.5 . . ?
H9A C9 H9C 109.5 . . ?
H9B C9 H9C 109.5 . . ?
C12 C14 H14A 109.5 . . ?
C12 C14 H14B 109.5 . . ?
H14A C14 H14B 109.5 . . ?
C12 C14 H14C 109.5 . . ?
H14A C14 H14C 109.5 . . ?
H14B C14 H14C 109.5 . . ?
Si2 C19 H19A 109.5 . . ?
Si2 C19 H19B 109.5 . . ?
H19A C19 H19B 109.5 . . ?
Si2 C19 H19C 109.5 . . ?
H19A C19 H19C 109.5 . . ?
H19B C19 H19C 109.5 . . ?
Si2 C18 H18A 109.5 . . ?
Si2 C18 H18B 109.5 . . ?
H18A C18 H18B 109.5 . . ?
Si2 C18 H18C 109.5 . . ?
H18A C18 H18C 109.5 . . ?
H18B C18 H18C 109.5 . . ?

loop_
_geom_bond_atom_site_label_1
_geom_bond_atom_site_label_2
_geom_bond_distance
_geom_bond_site_symmetry_2
_geom_bond_publ_flag
S1 Si1 1.9828(10) . ?
Si1 N2 1.835(2) . ?
Si1 N1 1.839(2) . ?
Si1 C16 1.861(3) . ?
Si1 C1 2.281(2) . ?
Si2 C18 1.846(4) . ?
Si2 C17 1.859(3) . ?
Si2 C16 1.861(3) . ?
Si2 C19 1.869(5) . ?
N1 C1 1.332(3) . ?
N1 C8 1.477(3) . ?
N2 C1 1.331(3) . ?
N2 C12 1.489(3) . ?
C2 C7 1.390(3) . ?
C2 C3 1.394(3) . ?
C2 C1 1.488(3) . ?
C7 C6 1.395(3) . ?
C7 H7 0.9500 . ?
C3 C4 1.390(3) . ?
C3 H3 0.9500 . ?
C6 C5 1.379(4) . ?
C6 H6 0.9500 . ?
C4 C5 1.387(4) . ?
C4 H4 0.9500 . ?
C12 C15 1.526(4) . ?
C12 C13 1.526(4) . ?
C12 C14 1.527(4) . ?
C5 H5 0.9500 . ?
C8 C11 1.522(4) . ?
C8 C9 1.527(4) . ?
C8 C10 1.528(4) . ?
C13 H13A 0.9800 . ?
C13 H13B 0.9800 . ?
C13 H13C 0.9800 . ?
C15 H15A 0.9800 . ?
C15 H15B 0.9800 . ?
C15 H15C 0.9800 . ?
C10 H10A 0.9800 . ?
C10 H10B 0.9800 . ?
C10 H10C 0.9800 . ?
C16 H16 0.9500 . ?
C16 H1 0.96(4) . ?
C11 H11A 0.9800 . ?
C11 H11B 0.9800 . ?
C11 H11C 0.9800 . ?
C17 H17A 0.9800 . ?
C17 H17B 0.9800 . ?
C17 H17C 0.9800 . ?
C9 H9A 0.9800 . ?
C9 H9B 0.9800 . ?
C9 H9C 0.9800 . ?
C14 H14A 0.9800 . ?
C14 H14B 0.9800 . ?
C14 H14C 0.9800 . ?
C19 H19A 0.9800 . ?
C19 H19B 0.9800 . ?
C19 H19C 0.9800 . ?
C18 H18A 0.9800 . ?
C18 H18B 0.9800 . ?
C18 H18C 0.9800 . ?
